data_4084278
loop_
_publ_author_name
'Krabbe, Stefan'
'Wagner, Michael'
'L\"ow, Christian'
'Dietz, Christina'
'Sch\"urmann, Markus'
'Hoffmann, Alexander'
'Herres-Pawlis, Sonja'
'Lutter, Michael'
'Jurkschat, Klaus'

_publ_section_title
;
 Syntheses and Molecular Structures of [RSn{W(CO)3Cp}2][W(CO)3Cp],
 [RSn{W(CO)3Cp}Cl2], and [RSn{W(CO)3Cp}Cr(CO)5] (R =
 [4-t-Bu-2,6-{P(O)(OR&#x2032;)2}2C6H2], R&#x2032; = Et,i-Pr).
 Autoionization Induced by Intramolecular P&#x2550;O\\rightarrow Sn
 Coordination
;
_journal_issue 17
_journal_name_full Organometallics
_journal_page_first 4433
_journal_paper_doi 10.1021/om500649d
_journal_volume 33
_journal_year 2014
_chemical_formula_moiety 'C30 H44 Cl2 O9 P2 Sn W'
_chemical_formula_sum 'C30 H44 Cl2 O9 P2 Sn W'
_chemical_formula_weight 984.03
_chemical_name_systematic
; 
 ? 
;
_space_group_IT_number 2
_symmetry_cell_setting triclinic
_symmetry_space_group_name_Hall '-P 1'
_symmetry_space_group_name_H-M 'P -1'
_atom_sites_solution_hydrogens geom
_atom_sites_solution_primary direct
_atom_sites_solution_secondary difmap
_audit_creation_method SHELXL-97
_cell_angle_alpha 74.394(4)
_cell_angle_beta 83.061(4)
_cell_angle_gamma 70.916(5)
_cell_formula_units_Z 2
_cell_length_a 9.9523(6)
_cell_length_b 11.4538(6)
_cell_length_c 17.9644(8)
_cell_measurement_reflns_used 6596
_cell_measurement_temperature 173(2)
_cell_measurement_theta_max 29.24
_cell_measurement_theta_min 2.01
_cell_volume 1862.69(18)
_computing_cell_refinement 'CrysAlisPro, Agilent Technologies, Version 1.171.32.37''
_computing_data_collection 'CrysAlisPro, Agilent Technologies, Version 1.171.32.37''
_computing_data_reduction 'CrysAlisPro, Agilent Technologies, Version 1.171.32.37''
_computing_molecular_graphics 'SHELXP-97 (Sheldrick, 1997)'
_computing_publication_material 'enCIFer Version 1.4'
_computing_structure_refinement 'SHELXL-97 (Sheldrick, 1997)'
_computing_structure_solution 'SHELXS-97 (Sheldrick, 1990)'
_diffrn_ambient_temperature 173(2)
_diffrn_measured_fraction_theta_full 0.994
_diffrn_measured_fraction_theta_max 0.994
_diffrn_measurement_device_type 'XcaliburS, Sapphire3'
_diffrn_measurement_method '\w und \y scan'
_diffrn_radiation_monochromator graphite
_diffrn_radiation_source 'Enhance (Mo) X-ray Source'
_diffrn_radiation_type MoK\a
_diffrn_radiation_wavelength 0.71073
_diffrn_reflns_av_R_equivalents 0.0401
_diffrn_reflns_av_sigmaI/netI 0.0857
_diffrn_reflns_limit_h_max 12
_diffrn_reflns_limit_h_min -11
_diffrn_reflns_limit_k_max 13
_diffrn_reflns_limit_k_min -13
_diffrn_reflns_limit_l_max 21
_diffrn_reflns_limit_l_min -21
_diffrn_reflns_number 14243
_diffrn_reflns_theta_full 25.50
_diffrn_reflns_theta_max 25.50
_diffrn_reflns_theta_min 2.01
_exptl_absorpt_coefficient_mu 4.032
_exptl_absorpt_correction_T_max 1.00000
_exptl_absorpt_correction_T_min 0.80806
_exptl_absorpt_correction_type multi-scan
_exptl_absorpt_process_details
;
CrysAlis RED, Oxford Diffraction Ltd.,
Version 1.171.32.37 (release 24-10-2008 CrysAlis171 .NET)
(compiled Oct 24 2008,09:44:38)
Empirical absorption correction using spherical harmonics,
 implemented in SCALE3 ABSPACK scaling algorithm.
;
_exptl_crystal_colour yellow
_exptl_crystal_density_diffrn 1.754
_exptl_crystal_density_method 'not measured'
_exptl_crystal_description block
_exptl_crystal_F_000 968
_exptl_crystal_size_max 0.18
_exptl_crystal_size_mid 0.12
_exptl_crystal_size_min 0.08
_refine_diff_density_max 1.215
_refine_diff_density_min -0.991
_refine_diff_density_rms 0.123
_refine_ls_extinction_method none
_refine_ls_goodness_of_fit_ref 0.835
_refine_ls_hydrogen_treatment constr
_refine_ls_matrix_type full
_refine_ls_number_parameters 447
_refine_ls_number_reflns 6885
_refine_ls_number_restraints 0
_refine_ls_restrained_S_all 0.835
_refine_ls_R_factor_all 0.0491
_refine_ls_R_factor_gt 0.0297
_refine_ls_shift/su_max 0.001
_refine_ls_shift/su_mean 0.000
_refine_ls_structure_factor_coef Fsqd
_refine_ls_weighting_details 'calc w=1/[\s^2^(Fo^2^)+(0.0174P)^2^+0.0000P] where P=(Fo^2^+2Fc^2^)/3'
_refine_ls_weighting_scheme calc
_refine_ls_wR_factor_gt 0.0502
_refine_ls_wR_factor_ref 0.0517
_reflns_number_gt 4939
_reflns_number_total 6885
_reflns_threshold_expression >2sigma(I)
_cod_data_source_file om500649d_si_001.cif
_cod_data_source_block compound4
_cod_original_cell_volume 1862.69(17)
_cod_database_code 4084278

loop_
_symmetry_equiv_pos_as_xyz
'x, y, z'
'-x, -y, -z'

loop_
_atom_site_label
_atom_site_type_symbol
_atom_site_fract_x
_atom_site_fract_y
_atom_site_fract_z
_atom_site_U_iso_or_equiv
_atom_site_adp_type
_atom_site_occupancy
_atom_site_symmetry_multiplicity
_atom_site_calc_flag
_atom_site_refinement_flags
_atom_site_disorder_assembly
_atom_site_disorder_group
W1 W -0.13827(2) 0.33708(2) 0.441586(11) 0.01728(7) Uani 1 1 d . . .
Sn1 Sn 0.06199(4) 0.32178(3) 0.317787(17) 0.01558(9) Uani 1 1 d . . .
Cl1 Cl 0.28038(13) 0.30084(13) 0.39231(6) 0.0223(3) Uani 1 1 d . . .
Cl2 Cl -0.10781(14) 0.35183(13) 0.21097(6) 0.0257(3) Uani 1 1 d . . .
P1 P 0.24018(14) 0.03655(13) 0.28887(7) 0.0167(3) Uani 1 1 d . . .
P2 P 0.17388(14) 0.53754(13) 0.19198(7) 0.0169(3) Uani 1 1 d . . .
O1 O 0.1320(3) 0.0974(3) 0.34375(16) 0.0191(8) Uani 1 1 d . . .
O1' O 0.1938(3) -0.0482(3) 0.24870(17) 0.0211(8) Uani 1 1 d . . .
O1" O 0.3753(3) -0.0667(3) 0.32739(16) 0.0205(8) Uani 1 1 d . . .
O2 O 0.0782(3) 0.5221(3) 0.26227(16) 0.0184(8) Uani 1 1 d . . .
O2' O 0.1007(3) 0.6355(3) 0.11823(16) 0.0200(8) Uani 1 1 d . . .
O2" O 0.2899(3) 0.5990(3) 0.19617(16) 0.0196(8) Uani 1 1 d . . .
C1 C 0.2188(5) 0.2839(5) 0.2265(2) 0.0154(11) Uani 1 1 d . . .
C2 C 0.2887(5) 0.1607(5) 0.2190(2) 0.0146(11) Uani 1 1 d . . .
C3 C 0.3955(5) 0.1371(5) 0.1619(2) 0.0201(12) Uani 1 1 d . . .
H3A H 0.4419 0.0536 0.1587 0.024 Uiso 1 1 calc R . .
C4 C 0.4338(5) 0.2366(5) 0.1094(3) 0.0217(12) Uani 1 1 d . A .
C5 C 0.3597(5) 0.3597(5) 0.1162(3) 0.0210(12) Uani 1 1 d . . .
H5A H 0.3808 0.4279 0.0810 0.025 Uiso 1 1 calc R . .
C6 C 0.2556(5) 0.3842(5) 0.1736(2) 0.0145(11) Uani 1 1 d . . .
C7 C 0.5575(6) 0.2111(6) 0.0500(3) 0.0320(15) Uani 1 1 d . . .
C8 C 0.6473(12) 0.0728(11) 0.0638(6) 0.041(3) Uani 0.60 1 d P A 1
H8A H 0.6732 0.0409 0.1169 0.062 Uiso 0.60 1 calc PR A 1
H8B H 0.7318 0.0657 0.0310 0.062 Uiso 0.60 1 calc PR A 1
H8C H 0.5940 0.0240 0.0521 0.062 Uiso 0.60 1 calc PR A 1
C9 C 0.6657(10) 0.2823(11) 0.0627(6) 0.045(3) Uani 0.60 1 d P A 1
H9A H 0.6901 0.2561 0.1161 0.067 Uiso 0.60 1 calc PR A 1
H9B H 0.6209 0.3728 0.0486 0.067 Uiso 0.60 1 calc PR A 1
H9C H 0.7504 0.2603 0.0310 0.067 Uiso 0.60 1 calc PR A 1
C10 C 0.5081(12) 0.2647(12) -0.0292(5) 0.045(3) Uani 0.60 1 d P A 1
H10A H 0.4691 0.3557 -0.0384 0.068 Uiso 0.60 1 calc PR A 1
H10B H 0.4361 0.2300 -0.0362 0.068 Uiso 0.60 1 calc PR A 1
H10C H 0.5866 0.2436 -0.0650 0.068 Uiso 0.60 1 calc PR A 1
C8' C 0.6865(19) 0.140(2) 0.0866(10) 0.066(6) Uani 0.40 1 d P A 2
H8'A H 0.7045 0.1843 0.1208 0.099 Uiso 0.40 1 calc PR A 2
H8'B H 0.7625 0.1289 0.0482 0.099 Uiso 0.40 1 calc PR A 2
H8'C H 0.6805 0.0581 0.1157 0.099 Uiso 0.40 1 calc PR A 2
C9' C 0.563(2) 0.3287(16) -0.0105(9) 0.059(6) Uani 0.40 1 d P A 2
H9'A H 0.6030 0.3780 0.0105 0.089 Uiso 0.40 1 calc PR A 2
H9'B H 0.4680 0.3786 -0.0265 0.089 Uiso 0.40 1 calc PR A 2
H9'C H 0.6201 0.3050 -0.0542 0.089 Uiso 0.40 1 calc PR A 2
C10' C 0.5229(18) 0.1227(19) 0.0002(9) 0.057(5) Uani 0.40 1 d P A 2
H10D H 0.5062 0.0487 0.0352 0.086 Uiso 0.40 1 calc PR A 2
H10E H 0.6025 0.0968 -0.0340 0.086 Uiso 0.40 1 calc PR A 2
H10F H 0.4399 0.1714 -0.0294 0.086 Uiso 0.40 1 calc PR A 2
O11 O -0.2025(4) 0.6192(4) 0.34279(19) 0.0340(10) Uani 1 1 d . . .
C11 C -0.1753(6) 0.5151(6) 0.3751(3) 0.0259(13) Uani 1 1 d . . .
O12 O -0.4706(4) 0.4450(4) 0.4329(2) 0.0379(11) Uani 1 1 d . . .
C12 C -0.3484(7) 0.4054(5) 0.4356(3) 0.0275(14) Uani 1 1 d . . .
O13 O -0.2066(4) 0.1486(4) 0.3642(2) 0.0389(11) Uani 1 1 d . . .
C13 C -0.1786(5) 0.2217(5) 0.3873(3) 0.0254(13) Uani 1 1 d . . .
C16 C -0.1755(6) 0.2676(6) 0.5742(3) 0.0337(15) Uani 1 1 d . . .
H16A H -0.2667 0.2691 0.5939 0.040 Uiso 1 1 calc R . .
C17 C -0.0744(6) 0.1663(5) 0.5518(3) 0.0257(13) Uani 1 1 d . . .
H17A H -0.0848 0.0870 0.5559 0.031 Uiso 1 1 calc R . .
C18 C 0.0451(6) 0.2028(5) 0.5220(2) 0.0251(13) Uani 1 1 d . . .
H18A H 0.1273 0.1532 0.5014 0.030 Uiso 1 1 calc R . .
C19 C 0.0199(6) 0.3292(5) 0.5285(3) 0.0280(14) Uani 1 1 d . . .
H19A H 0.0825 0.3771 0.5133 0.034 Uiso 1 1 calc R . .
C20 C -0.1175(6) 0.3683(5) 0.5622(2) 0.0282(14) Uani 1 1 d . . .
H20A H -0.1619 0.4463 0.5743 0.034 Uiso 1 1 calc R . .
C21 C 0.0629(5) 0.0010(5) 0.2044(3) 0.0256(13) Uani 1 1 d . . .
H21A H 0.0193 0.0925 0.2001 0.031 Uiso 1 1 calc R . .
C22 C -0.0366(6) -0.0720(7) 0.2474(3) 0.0438(19) Uani 1 1 d . . .
H22A H -0.0641 -0.0523 0.2967 0.066 Uiso 1 1 calc R . .
H22B H 0.0107 -0.1618 0.2548 0.066 Uiso 1 1 calc R . .
H22C H -0.1198 -0.0483 0.2178 0.066 Uiso 1 1 calc R . .
C23 C 0.1063(6) -0.0247(6) 0.1259(3) 0.0416(17) Uani 1 1 d . . .
H23A H 0.1687 0.0233 0.0999 0.062 Uiso 1 1 calc R . .
H23B H 0.0232 0.0001 0.0961 0.062 Uiso 1 1 calc R . .
H23C H 0.1546 -0.1139 0.1314 0.062 Uiso 1 1 calc R . .
C24 C 0.4606(5) -0.0364(5) 0.3773(3) 0.0266(13) Uani 1 1 d . . .
H24A H 0.4159 0.0507 0.3831 0.032 Uiso 1 1 calc R . .
C25 C 0.4657(7) -0.1288(7) 0.4531(3) 0.064(2) Uani 1 1 d . . .
H25A H 0.3722 -0.1136 0.4771 0.095 Uiso 1 1 calc R . .
H25B H 0.5292 -0.1189 0.4855 0.095 Uiso 1 1 calc R . .
H25C H 0.4992 -0.2138 0.4458 0.095 Uiso 1 1 calc R . .
C26 C 0.6046(6) -0.0499(7) 0.3391(3) 0.055(2) Uani 1 1 d . . .
H26A H 0.5963 0.0086 0.2890 0.083 Uiso 1 1 calc R . .
H26B H 0.6470 -0.1355 0.3334 0.083 Uiso 1 1 calc R . .
H26C H 0.6634 -0.0315 0.3702 0.083 Uiso 1 1 calc R . .
C31 C -0.0287(6) 0.6290(6) 0.0912(3) 0.0310(14) Uani 1 1 d . . .
H31A H -0.0322 0.5413 0.1085 0.037 Uiso 1 1 calc R . .
C32 C -0.1558(6) 0.7156(7) 0.1264(4) 0.065(2) Uani 1 1 d . . .
H32A H -0.1484 0.6935 0.1815 0.097 Uiso 1 1 calc R . .
H32B H -0.2418 0.7055 0.1139 0.097 Uiso 1 1 calc R . .
H32C H -0.1575 0.8026 0.1059 0.097 Uiso 1 1 calc R . .
C33 C -0.0218(7) 0.6666(6) 0.0046(3) 0.054(2) Uani 1 1 d . . .
H33A H 0.0656 0.6147 -0.0141 0.081 Uiso 1 1 calc R . .
H33B H -0.0259 0.7546 -0.0127 0.081 Uiso 1 1 calc R . .
H33C H -0.1008 0.6546 -0.0148 0.081 Uiso 1 1 calc R . .
C34 C 0.3974(5) 0.5511(5) 0.2576(3) 0.0199(12) Uani 1 1 d . . .
H34A H 0.3516 0.5275 0.3084 0.024 Uiso 1 1 calc R . .
C35 C 0.4478(6) 0.6639(5) 0.2534(3) 0.0352(15) Uani 1 1 d . . .
H35A H 0.3670 0.7371 0.2557 0.053 Uiso 1 1 calc R . .
H35B H 0.5010 0.6812 0.2057 0.053 Uiso 1 1 calc R . .
H35C H 0.5072 0.6449 0.2961 0.053 Uiso 1 1 calc R . .
C36 C 0.5172(5) 0.4380(5) 0.2429(3) 0.0334(14) Uani 1 1 d . . .
H36A H 0.4819 0.3673 0.2489 0.050 Uiso 1 1 calc R . .
H36B H 0.5902 0.4154 0.2792 0.050 Uiso 1 1 calc R . .
H36C H 0.5559 0.4591 0.1913 0.050 Uiso 1 1 calc R . .

loop_
_atom_site_aniso_label
_atom_site_aniso_U_11
_atom_site_aniso_U_22
_atom_site_aniso_U_33
_atom_site_aniso_U_23
_atom_site_aniso_U_13
_atom_site_aniso_U_12
W1 0.02152(14) 0.01661(14) 0.01519(11) -0.00528(9) 0.00559(9) -0.00890(11)
Sn1 0.0169(2) 0.0139(2) 0.01580(18) -0.00410(16) 0.00392(15) -0.00579(18)
Cl1 0.0222(8) 0.0235(8) 0.0219(6) -0.0038(6) -0.0022(5) -0.0088(6)
Cl2 0.0209(8) 0.0337(9) 0.0227(7) -0.0051(6) -0.0011(5) -0.0100(7)
P1 0.0211(8) 0.0097(7) 0.0193(7) -0.0026(6) 0.0007(6) -0.0059(6)
P2 0.0172(8) 0.0113(8) 0.0203(7) -0.0029(6) 0.0024(6) -0.0040(6)
O1 0.023(2) 0.012(2) 0.0203(17) -0.0045(15) 0.0046(15) -0.0050(17)
O1' 0.019(2) 0.019(2) 0.0260(18) -0.0055(16) -0.0033(15) -0.0054(17)
O1" 0.024(2) 0.012(2) 0.0257(18) -0.0035(15) -0.0026(15) -0.0067(17)
O2 0.017(2) 0.014(2) 0.0236(17) -0.0053(15) 0.0054(15) -0.0053(16)
O2' 0.017(2) 0.016(2) 0.0256(18) -0.0004(16) -0.0019(15) -0.0072(16)
O2" 0.018(2) 0.012(2) 0.0253(18) 0.0008(15) -0.0018(15) -0.0045(16)
C1 0.012(3) 0.020(3) 0.017(2) -0.006(2) 0.003(2) -0.009(2)
C2 0.016(3) 0.012(3) 0.017(2) -0.004(2) 0.000(2) -0.006(2)
C3 0.021(3) 0.019(3) 0.022(3) -0.009(2) -0.001(2) -0.004(3)
C4 0.024(3) 0.023(3) 0.019(3) -0.009(2) 0.002(2) -0.006(3)
C5 0.025(3) 0.018(3) 0.021(3) -0.003(2) 0.002(2) -0.012(3)
C6 0.009(3) 0.015(3) 0.021(2) -0.004(2) 0.000(2) -0.005(2)
C7 0.034(4) 0.026(4) 0.023(3) -0.001(3) 0.012(3) -0.002(3)
C8 0.036(7) 0.042(8) 0.032(6) -0.007(5) 0.021(5) -0.001(6)
C9 0.032(7) 0.048(8) 0.065(7) -0.041(7) 0.030(6) -0.016(6)
C10 0.046(8) 0.061(10) 0.023(5) -0.016(6) 0.009(5) -0.008(7)
C8' 0.040(13) 0.11(2) 0.045(11) -0.029(12) 0.030(9) -0.014(13)
C9' 0.077(16) 0.036(13) 0.049(11) -0.006(9) 0.038(11) -0.013(11)
C10' 0.058(13) 0.077(15) 0.056(11) -0.047(11) 0.024(9) -0.030(12)
O11 0.043(3) 0.016(2) 0.034(2) -0.0016(19) 0.0043(18) -0.003(2)
C11 0.021(3) 0.030(4) 0.030(3) -0.019(3) 0.010(2) -0.005(3)
O12 0.022(2) 0.053(3) 0.037(2) -0.018(2) 0.0063(19) -0.007(2)
C12 0.049(4) 0.027(4) 0.014(3) -0.008(2) 0.002(3) -0.020(3)
O13 0.044(3) 0.039(3) 0.048(2) -0.028(2) 0.014(2) -0.024(2)
C13 0.026(3) 0.025(4) 0.019(3) -0.007(2) 0.004(2) 0.000(3)
C16 0.042(4) 0.034(4) 0.026(3) -0.003(3) 0.009(3) -0.021(3)
C17 0.041(4) 0.017(3) 0.020(3) 0.001(2) -0.005(2) -0.014(3)
C18 0.033(4) 0.021(3) 0.016(3) 0.007(2) -0.001(2) -0.011(3)
C19 0.038(4) 0.028(4) 0.019(3) 0.001(3) -0.003(2) -0.016(3)
C20 0.044(4) 0.034(4) 0.011(2) -0.009(2) 0.011(2) -0.021(3)
C21 0.024(3) 0.024(3) 0.032(3) -0.014(3) -0.005(2) -0.003(3)
C22 0.025(4) 0.086(6) 0.032(3) -0.017(3) 0.001(3) -0.032(4)
C23 0.046(4) 0.055(5) 0.024(3) -0.005(3) -0.002(3) -0.020(4)
C24 0.020(3) 0.020(3) 0.041(3) -0.007(3) -0.005(2) -0.005(3)
C25 0.066(5) 0.095(7) 0.042(4) 0.010(4) -0.019(3) -0.055(5)
C26 0.043(5) 0.058(5) 0.071(5) -0.014(4) -0.004(4) -0.024(4)
C31 0.037(4) 0.030(4) 0.030(3) 0.002(3) -0.014(3) -0.019(3)
C32 0.028(4) 0.080(6) 0.069(5) -0.014(4) -0.011(3) 0.005(4)
C33 0.076(6) 0.059(5) 0.031(3) 0.006(3) -0.025(3) -0.031(4)
C34 0.016(3) 0.024(3) 0.017(3) -0.002(2) -0.003(2) -0.005(3)
C35 0.040(4) 0.022(4) 0.045(3) -0.003(3) -0.012(3) -0.012(3)
C36 0.020(3) 0.033(4) 0.049(3) -0.025(3) -0.005(3) 0.002(3)

loop_
_atom_type_symbol
_atom_type_description
_atom_type_scat_dispersion_real
_atom_type_scat_dispersion_imag
_atom_type_scat_source
C C 0.0033 0.0016 'International Tables Vol C Tables 4.2.6.8 and 6.1.1.4'
H H 0.0000 0.0000 'International Tables Vol C Tables 4.2.6.8 and 6.1.1.4'
O O 0.0106 0.0060 'International Tables Vol C Tables 4.2.6.8 and 6.1.1.4'
P P 0.1023 0.0942 'International Tables Vol C Tables 4.2.6.8 and 6.1.1.4'
Cl Cl 0.1484 0.1585 'International Tables Vol C Tables 4.2.6.8 and 6.1.1.4'
Sn Sn -0.6537 1.4246 'International Tables Vol C Tables 4.2.6.8 and 6.1.1.4'
W W -0.8490 6.8722 'International Tables Vol C Tables 4.2.6.8 and 6.1.1.4'

loop_
_geom_angle_atom_site_label_1
_geom_angle_atom_site_label_2
_geom_angle_atom_site_label_3
_geom_angle
C12 W1 C13 78.4(2)
C12 W1 C11 75.4(2)
C13 W1 C11 112.0(2)
C12 W1 C19 133.36(19)
C13 W1 C19 139.1(2)
C11 W1 C19 102.2(2)
C12 W1 C18 143.37(17)
C13 W1 C18 103.6(2)
C11 W1 C18 132.94(19)
C19 W1 C18 35.70(17)
C12 W1 C16 86.6(2)
C13 W1 C16 109.72(19)
C11 W1 C16 129.6(2)
C19 W1 C16 58.61(18)
C18 W1 C16 57.92(19)
C12 W1 C20 98.46(19)
C13 W1 C20 144.56(18)
C11 W1 C20 100.99(19)
C19 W1 C20 35.31(17)
C18 W1 C20 58.58(19)
C16 W1 C20 35.17(16)
C12 W1 C17 110.08(19)
C13 W1 C17 89.73(19)
C11 W1 C17 158.27(18)
C19 W1 C17 58.25(18)
C18 W1 C17 34.51(16)
C16 W1 C17 34.34(18)
C20 W1 C17 57.80(18)
C12 W1 Sn1 127.21(13)
C13 W1 Sn1 74.78(13)
C11 W1 Sn1 73.88(14)
C19 W1 Sn1 94.72(13)
C18 W1 Sn1 87.39(12)
C16 W1 Sn1 145.29(15)
C20 W1 Sn1 128.83(12)
C17 W1 Sn1 114.32(13)
C1 Sn1 O2 79.23(15)
C1 Sn1 O1 77.98(15)
O2 Sn1 O1 156.43(10)
C1 Sn1 Cl2 81.52(12)
O2 Sn1 Cl2 89.31(8)
O1 Sn1 Cl2 93.24(8)
C1 Sn1 Cl1 83.44(12)
O2 Sn1 Cl1 82.90(8)
O1 Sn1 Cl1 88.56(8)
Cl2 Sn1 Cl1 164.12(4)
C1 Sn1 W1 172.51(13)
O2 Sn1 W1 108.25(7)
O1 Sn1 W1 94.58(7)
Cl2 Sn1 W1 98.21(3)
Cl1 Sn1 W1 97.36(3)
O1 P1 O1' 115.65(18)
O1 P1 O1" 114.87(18)
O1' P1 O1" 97.75(18)
O1 P1 C2 107.3(2)
O1' P1 C2 110.83(19)
O1" P1 C2 110.2(2)
O2 P2 O2" 115.84(17)
O2 P2 O2' 115.33(19)
O2" P2 O2' 97.44(17)
O2 P2 C6 107.50(19)
O2" P2 C6 109.7(2)
O2' P2 C6 110.73(19)
P1 O1 Sn1 116.77(16)
C21 O1' P1 121.9(3)
C24 O1" P1 120.6(3)
P2 O2 Sn1 117.38(18)
C31 O2' P2 120.9(3)
C34 O2" P2 125.0(3)
C2 C1 C6 118.0(4)
C2 C1 Sn1 121.8(3)
C6 C1 Sn1 120.2(4)
C1 C2 C3 121.1(4)
C1 C2 P1 116.1(3)
C3 C2 P1 122.7(4)
C4 C3 C2 121.2(5)
C4 C3 H3A 119.4
C2 C3 H3A 119.4
C5 C4 C3 117.0(4)
C5 C4 C7 121.4(4)
C3 C4 C7 121.6(5)
C6 C5 C4 122.4(4)
C6 C5 H5A 118.8
C4 C5 H5A 118.8
C5 C6 C1 120.3(5)
C5 C6 P2 123.9(4)
C1 C6 P2 115.5(3)
C8' C7 C10 137.4(9)
C8' C7 C9' 114.8(12)
C10 C7 C9' 46.7(8)
C8' C7 C8 46.1(9)
C10 C7 C8 112.5(7)
C9' C7 C8 133.3(8)
C8' C7 C4 111.3(7)
C10 C7 C4 111.3(6)
C9' C7 C4 113.0(8)
C8 C7 C4 113.7(5)
C8' C7 C9 59.9(10)
C10 C7 C9 108.3(7)
C9' C7 C9 63.0(9)
C8 C7 C9 103.7(8)
C4 C7 C9 106.8(5)
C8' C7 C10' 107.2(12)
C10 C7 C10' 58.5(8)
C9' C7 C10' 103.2(10)
C8 C7 C10' 62.2(8)
C4 C7 C10' 106.6(6)
C9 C7 C10' 146.7(7)
C7 C8 H8A 109.5
C7 C8 H8B 109.5
C7 C8 H8C 109.5
C7 C9 H9A 109.5
C7 C9 H9B 109.5
C7 C9 H9C 109.5
C7 C10 H10A 109.5
C7 C10 H10B 109.5
C7 C10 H10C 109.5
C7 C8' H8'A 109.5
C7 C8' H8'B 109.5
H8'A C8' H8'B 109.5
C7 C8' H8'C 109.5
H8'A C8' H8'C 109.5
H8'B C8' H8'C 109.5
C7 C9' H9'A 109.5
C7 C9' H9'B 109.5
H9'A C9' H9'B 109.5
C7 C9' H9'C 109.5
H9'A C9' H9'C 109.5
H9'B C9' H9'C 109.5
C7 C10' H10D 109.5
C7 C10' H10E 109.5
H10D C10' H10E 109.5
C7 C10' H10F 109.5
H10D C10' H10F 109.5
H10E C10' H10F 109.5
O11 C11 W1 174.2(4)
O12 C12 W1 179.3(4)
O13 C13 W1 172.3(4)
C17 C16 C20 108.7(5)
C17 C16 W1 74.1(3)
C20 C16 W1 72.7(3)
C17 C16 H16A 125.7
C20 C16 H16A 125.7
W1 C16 H16A 119.3
C16 C17 C18 108.6(5)
C16 C17 W1 71.5(3)
C18 C17 W1 71.3(3)
C16 C17 H17A 125.7
C18 C17 H17A 125.7
W1 C17 H17A 123.1
C17 C18 C19 108.1(5)
C17 C18 W1 74.2(3)
C19 C18 W1 71.8(3)
C17 C18 H18A 126.0
C19 C18 H18A 126.0
W1 C18 H18A 119.9
C20 C19 C18 107.1(4)
C20 C19 W1 73.1(3)
C18 C19 W1 72.5(3)
C20 C19 H19A 126.4
C18 C19 H19A 126.4
W1 C19 H19A 119.9
C16 C20 C19 107.5(5)
C16 C20 W1 72.1(3)
C19 C20 W1 71.6(3)
C16 C20 H20A 126.3
C19 C20 H20A 126.3
W1 C20 H20A 121.7
O1' C21 C23 106.5(4)
O1' C21 C22 106.9(4)
C23 C21 C22 111.4(4)
O1' C21 H21A 110.6
C23 C21 H21A 110.6
C22 C21 H21A 110.6
C21 C22 H22A 109.5
C21 C22 H22B 109.5
H22A C22 H22B 109.5
C21 C22 H22C 109.5
H22A C22 H22C 109.5
H22B C22 H22C 109.5
C21 C23 H23A 109.5
C21 C23 H23B 109.5
H23A C23 H23B 109.5
C21 C23 H23C 109.5
H23A C23 H23C 109.5
H23B C23 H23C 109.5
C25 C24 O1" 106.7(4)
C25 C24 C26 112.0(5)
O1" C24 C26 107.2(4)
C25 C24 H24A 110.3
O1" C24 H24A 110.3
C26 C24 H24A 110.3
C24 C25 H25A 109.5
C24 C25 H25B 109.5
H25A C25 H25B 109.5
C24 C25 H25C 109.5
H25A C25 H25C 109.5
H25B C25 H25C 109.5
C24 C26 H26A 109.5
C24 C26 H26B 109.5
H26A C26 H26B 109.5
C24 C26 H26C 109.5
H26A C26 H26C 109.5
H26B C26 H26C 109.5
O2' C31 C33 107.7(4)
O2' C31 C32 108.2(4)
C33 C31 C32 113.2(5)
O2' C31 H31A 109.2
C33 C31 H31A 109.2
C32 C31 H31A 109.2
C31 C32 H32A 109.5
C31 C32 H32B 109.5
H32A C32 H32B 109.5
C31 C32 H32C 109.5
H32A C32 H32C 109.5
H32B C32 H32C 109.5
C31 C33 H33A 109.5
C31 C33 H33B 109.5
H33A C33 H33B 109.5
C31 C33 H33C 109.5
H33A C33 H33C 109.5
H33B C33 H33C 109.5
O2" C34 C36 111.0(4)
O2" C34 C35 104.3(4)
C36 C34 C35 112.1(4)
O2" C34 H34A 109.8
C36 C34 H34A 109.8
C35 C34 H34A 109.8
C34 C35 H35A 109.5
C34 C35 H35B 109.5
H35A C35 H35B 109.5
C34 C35 H35C 109.5
H35A C35 H35C 109.5
H35B C35 H35C 109.5
C34 C36 H36A 109.5
C34 C36 H36B 109.5
H36A C36 H36B 109.5
C34 C36 H36C 109.5
H36A C36 H36C 109.5
H36B C36 H36C 109.5

loop_
_geom_bond_atom_site_label_1
_geom_bond_atom_site_label_2
_geom_bond_distance
W1 C12 1.984(6)
W1 C13 1.998(5)
W1 C11 2.005(6)
W1 C19 2.312(5)
W1 C18 2.321(5)
W1 C16 2.325(5)
W1 C20 2.332(4)
W1 C17 2.357(5)
W1 Sn1 2.8034(4)
Sn1 C1 2.154(4)
Sn1 O2 2.293(3)
Sn1 O1 2.360(3)
Sn1 Cl2 2.5893(13)
Sn1 Cl1 2.6006(12)
P1 O1 1.497(3)
P1 O1' 1.558(3)
P1 O1" 1.559(4)
P1 C2 1.782(4)
P2 O2 1.494(3)
P2 O2" 1.554(3)
P2 O2' 1.563(3)
P2 C6 1.780(5)
O1' C21 1.476(6)
O1" C24 1.478(5)
O2' C31 1.460(5)
O2" C34 1.496(5)
C1 C2 1.388(7)
C1 C6 1.400(6)
C2 C3 1.398(6)
C3 C4 1.396(6)
C3 H3A 0.9300
C4 C5 1.392(7)
C4 C7 1.534(7)
C5 C6 1.387(6)
C5 H5A 0.9300
C7 C8' 1.41(2)
C7 C10 1.466(10)
C7 C9' 1.498(16)
C7 C8 1.513(12)
C7 C9 1.615(11)
C7 C10' 1.654(15)
C8 H8A 0.9600
C8 H8B 0.9600
C8 H8C 0.9600
C9 H9A 0.9600
C9 H9B 0.9600
C9 H9C 0.9600
C10 H10A 0.9600
C10 H10B 0.9600
C10 H10C 0.9600
C8' H8'A 0.9600
C8' H8'B 0.9600
C8' H8'C 0.9600
C9' H9'A 0.9600
C9' H9'B 0.9600
C9' H9'C 0.9600
C10' H10D 0.9600
C10' H10E 0.9600
C10' H10F 0.9600
O11 C11 1.135(6)
O12 C12 1.153(6)
O13 C13 1.148(6)
C16 C17 1.382(7)
C16 C20 1.407(7)
C16 H16A 0.9300
C17 C18 1.388(6)
C17 H17A 0.9300
C18 C19 1.420(7)
C18 H18A 0.9300
C19 C20 1.409(7)
C19 H19A 0.9300
C20 H20A 0.9300
C21 C23 1.502(6)
C21 C22 1.512(6)
C21 H21A 0.9800
C22 H22A 0.9600
C22 H22B 0.9600
C22 H22C 0.9600
C23 H23A 0.9600
C23 H23B 0.9600
C23 H23C 0.9600
C24 C25 1.477(7)
C24 C26 1.492(7)
C24 H24A 0.9800
C25 H25A 0.9600
C25 H25B 0.9600
C25 H25C 0.9600
C26 H26A 0.9600
C26 H26B 0.9600
C26 H26C 0.9600
C31 C33 1.497(6)
C31 C32 1.519(8)
C31 H31A 0.9800
C32 H32A 0.9600
C32 H32B 0.9600
C32 H32C 0.9600
C33 H33A 0.9600
C33 H33B 0.9600
C33 H33C 0.9600
C34 C36 1.506(7)
C34 C35 1.512(6)
C34 H34A 0.9800
C35 H35A 0.9600
C35 H35B 0.9600
C35 H35C 0.9600
C36 H36A 0.9600
C36 H36B 0.9600
C36 H36C 0.9600

loop_
_geom_hbond_atom_site_label_D
_geom_hbond_atom_site_label_H
_geom_hbond_atom_site_label_A
_geom_hbond_distance_DH
_geom_hbond_distance_HA
_geom_hbond_distance_DA
_geom_hbond_angle_DHA
C21 H21A Cl2 0.98 2.87 3.846(6) 171.9
C31 H31A Cl2 0.98 2.69 3.589(5) 152.4
C24 H24A Cl1 0.98 2.78 3.759(6) 176.8
C34 H34A Cl1 0.98 2.89 3.633(5) 133.3

loop_
_geom_torsion_atom_site_label_1
_geom_torsion_atom_site_label_2
_geom_torsion_atom_site_label_3
_geom_torsion_atom_site_label_4
_geom_torsion
C12 W1 Sn1 C1 -104.1(9)
C13 W1 Sn1 C1 -42.0(9)
C11 W1 Sn1 C1 -160.9(9)
C19 W1 Sn1 C1 97.8(9)
C18 W1 Sn1 C1 62.8(9)
C16 W1 Sn1 C1 60.8(10)
C20 W1 Sn1 C1 107.9(9)
C17 W1 Sn1 C1 40.6(9)
C12 W1 Sn1 O2 75.3(2)
C13 W1 Sn1 O2 137.41(18)
C11 W1 Sn1 O2 18.55(17)
C19 W1 Sn1 O2 -82.79(16)
C18 W1 Sn1 O2 -117.76(15)
C16 W1 Sn1 O2 -119.8(2)
C20 W1 Sn1 O2 -72.7(2)
C17 W1 Sn1 O2 -139.96(15)
C12 W1 Sn1 O1 -110.6(2)
C13 W1 Sn1 O1 -48.54(18)
C11 W1 Sn1 O1 -167.40(17)
C19 W1 Sn1 O1 91.26(16)
C18 W1 Sn1 O1 56.29(15)
C16 W1 Sn1 O1 54.2(2)
C20 W1 Sn1 O1 101.3(2)
C17 W1 Sn1 O1 34.09(15)
C12 W1 Sn1 Cl2 -16.69(19)
C13 W1 Sn1 Cl2 45.41(16)
C11 W1 Sn1 Cl2 -73.45(16)
C19 W1 Sn1 Cl2 -174.78(15)
C18 W1 Sn1 Cl2 150.24(13)
C16 W1 Sn1 Cl2 148.2(2)
C20 W1 Sn1 Cl2 -164.72(18)
C17 W1 Sn1 Cl2 128.04(13)
C12 W1 Sn1 Cl1 160.23(19)
C13 W1 Sn1 Cl1 -137.67(16)
C11 W1 Sn1 Cl1 103.46(16)
C19 W1 Sn1 Cl1 2.13(14)
C18 W1 Sn1 Cl1 -32.84(13)
C16 W1 Sn1 Cl1 -34.9(2)
C20 W1 Sn1 Cl1 12.20(18)
C17 W1 Sn1 Cl1 -55.05(14)
O1' P1 O1 Sn1 -122.21(19)
O1" P1 O1 Sn1 124.99(18)
C2 P1 O1 Sn1 2.0(2)
C1 Sn1 O1 P1 -1.6(2)
O2 Sn1 O1 P1 -16.7(4)
Cl2 Sn1 O1 P1 79.02(18)
Cl1 Sn1 O1 P1 -85.19(18)
W1 Sn1 O1 P1 177.54(18)
O1 P1 O1' C21 55.1(4)
O1" P1 O1' C21 177.5(3)
C2 P1 O1' C21 -67.3(4)
O1 P1 O1" C24 -54.6(3)
O1' P1 O1" C24 -177.6(3)
C2 P1 O1" C24 66.7(3)
O2" P2 O2 Sn1 -125.0(2)
O2' P2 O2 Sn1 122.11(19)
C6 P2 O2 Sn1 -1.9(2)
C1 Sn1 O2 P2 3.1(2)
O1 Sn1 O2 P2 18.2(4)
Cl2 Sn1 O2 P2 -78.39(18)
Cl1 Sn1 O2 P2 87.74(18)
W1 Sn1 O2 P2 -176.81(16)
O2 P2 O2' C31 -51.2(4)
O2" P2 O2' C31 -174.5(3)
C6 P2 O2' C31 71.1(4)
O2 P2 O2" C34 55.4(4)
O2' P2 O2" C34 178.3(3)
C6 P2 O2" C34 -66.5(4)
O2 Sn1 C1 C2 174.4(4)
O1 Sn1 C1 C2 0.5(4)
Cl2 Sn1 C1 C2 -94.6(4)
Cl1 Sn1 C1 C2 90.5(4)
W1 Sn1 C1 C2 -6.1(12)
O2 Sn1 C1 C6 -3.9(3)
O1 Sn1 C1 C6 -177.8(4)
Cl2 Sn1 C1 C6 87.0(4)
Cl1 Sn1 C1 C6 -87.9(4)
W1 Sn1 C1 C6 175.5(7)
C6 C1 C2 C3 1.8(7)
Sn1 C1 C2 C3 -176.6(3)
C6 C1 C2 P1 178.8(3)
Sn1 C1 C2 P1 0.4(5)
O1 P1 C2 C1 -1.7(4)
O1' P1 C2 C1 125.5(4)
O1" P1 C2 C1 -127.4(4)
O1 P1 C2 C3 175.4(4)
O1' P1 C2 C3 -57.5(4)
O1" P1 C2 C3 49.6(4)
C1 C2 C3 C4 -1.2(7)
P1 C2 C3 C4 -178.1(4)
C2 C3 C4 C5 -0.7(7)
C2 C3 C4 C7 175.8(5)
C3 C4 C5 C6 2.1(7)
C7 C4 C5 C6 -174.5(5)
C4 C5 C6 C1 -1.6(7)
C4 C5 C6 P2 171.9(4)
C2 C1 C6 C5 -0.4(7)
Sn1 C1 C6 C5 178.0(3)
C2 C1 C6 P2 -174.4(3)
Sn1 C1 C6 P2 4.0(5)
O2 P2 C6 C5 -174.9(4)
O2" P2 C6 C5 -48.2(5)
O2' P2 C6 C5 58.3(4)
O2 P2 C6 C1 -1.2(4)
O2" P2 C6 C1 125.6(3)
O2' P2 C6 C1 -128.0(3)
C5 C4 C7 C8' 115.7(12)
C3 C4 C7 C8' -60.7(13)
C5 C4 C7 C10 -65.8(8)
C3 C4 C7 C10 117.8(7)
C5 C4 C7 C9' -15.1(12)
C3 C4 C7 C9' 168.4(10)
C5 C4 C7 C8 165.8(7)
C3 C4 C7 C8 -10.6(9)
C5 C4 C7 C9 52.1(8)
C3 C4 C7 C9 -124.3(7)
C5 C4 C7 C10' -127.8(9)
C3 C4 C7 C10' 55.8(10)
C12 W1 C11 O11 61(5)
C13 W1 C11 O11 132(5)
C19 W1 C11 O11 -71(5)
C18 W1 C11 O11 -92(5)
C16 W1 C11 O11 -12(5)
C20 W1 C11 O11 -35(5)
C17 W1 C11 O11 -47(5)
Sn1 W1 C11 O11 -163(5)
C13 W1 C12 O12 129(39)
C11 W1 C12 O12 -114(39)
C19 W1 C12 O12 -21(39)
C18 W1 C12 O12 32(39)
C16 W1 C12 O12 18(39)
C20 W1 C12 O12 -15(39)
C17 W1 C12 O12 44(39)
Sn1 W1 C12 O12 -171(100)
C12 W1 C13 O13 -77(4)
C11 W1 C13 O13 -146(4)
C19 W1 C13 O13 69(4)
C18 W1 C13 O13 65(4)
C16 W1 C13 O13 5(4)
C20 W1 C13 O13 11(4)
C17 W1 C13 O13 33(4)
Sn1 W1 C13 O13 149(4)
C12 W1 C16 C17 134.2(3)
C13 W1 C16 C17 57.8(4)
C11 W1 C16 C17 -157.9(3)
C19 W1 C16 C17 -78.5(4)
C18 W1 C16 C17 -36.2(3)
C20 W1 C16 C17 -115.9(5)
Sn1 W1 C16 C17 -33.8(4)
C12 W1 C16 C20 -109.9(4)
C13 W1 C16 C20 173.7(3)
C11 W1 C16 C20 -42.0(5)
C19 W1 C16 C20 37.5(3)
C18 W1 C16 C20 79.7(4)
C17 W1 C16 C20 115.9(5)
Sn1 W1 C16 C20 82.1(4)
C20 C16 C17 C18 -2.9(6)
W1 C16 C17 C18 62.1(3)
C20 C16 C17 W1 -65.0(3)
C12 W1 C17 C16 -49.7(4)
C13 W1 C17 C16 -127.2(3)
C11 W1 C17 C16 51.5(6)
C19 W1 C17 C16 79.6(3)
C18 W1 C17 C16 117.9(5)
C20 W1 C17 C16 37.7(3)
Sn1 W1 C17 C16 159.6(3)
C12 W1 C17 C18 -167.5(3)
C13 W1 C17 C18 114.9(3)
C11 W1 C17 C18 -66.3(6)
C19 W1 C17 C18 -38.2(3)
C16 W1 C17 C18 -117.9(5)
C20 W1 C17 C18 -80.1(3)
Sn1 W1 C17 C18 41.8(3)
C16 C17 C18 C19 2.1(6)
W1 C17 C18 C19 64.3(3)
C16 C17 C18 W1 -62.2(4)
C12 W1 C18 C17 19.9(5)
C13 W1 C18 C17 -68.9(3)
C11 W1 C18 C17 152.4(3)
C19 W1 C18 C17 115.6(4)
C16 W1 C18 C17 36.1(3)
C20 W1 C18 C17 77.7(3)
Sn1 W1 C18 C17 -142.6(3)
C12 W1 C18 C19 -95.8(4)
C13 W1 C18 C19 175.5(3)
C11 W1 C18 C19 36.8(4)
C16 W1 C18 C19 -79.6(3)
C20 W1 C18 C19 -38.0(3)
C17 W1 C18 C19 -115.6(4)
Sn1 W1 C18 C19 101.8(3)
C17 C18 C19 C20 -0.5(5)
W1 C18 C19 C20 65.4(3)
C17 C18 C19 W1 -65.8(3)
C12 W1 C19 C20 10.5(4)
C13 W1 C19 C20 -121.5(4)
C11 W1 C19 C20 91.9(3)
C18 W1 C19 C20 -114.8(4)
C16 W1 C19 C20 -37.3(3)
C17 W1 C19 C20 -77.8(3)
Sn1 W1 C19 C20 166.4(3)
C12 W1 C19 C18 125.3(3)
C13 W1 C19 C18 -6.7(4)
C11 W1 C19 C18 -153.4(3)
C16 W1 C19 C18 77.5(3)
C20 W1 C19 C18 114.8(4)
C17 W1 C19 C18 36.9(3)
Sn1 W1 C19 C18 -78.9(3)
C17 C16 C20 C19 2.6(6)
W1 C16 C20 C19 -63.3(3)
C17 C16 C20 W1 65.9(4)
C18 C19 C20 C16 -1.3(5)
W1 C19 C20 C16 63.7(3)
C18 C19 C20 W1 -65.0(3)
C12 W1 C20 C16 71.6(4)
C13 W1 C20 C16 -10.3(6)
C11 W1 C20 C16 148.3(4)
C19 W1 C20 C16 -116.1(5)
C18 W1 C20 C16 -77.7(4)
C17 W1 C20 C16 -36.8(3)
Sn1 W1 C20 C16 -133.6(3)
C12 W1 C20 C19 -172.3(3)
C13 W1 C20 C19 105.8(4)
C11 W1 C20 C19 -95.6(3)
C18 W1 C20 C19 38.4(3)
C16 W1 C20 C19 116.1(5)
C17 W1 C20 C19 79.2(3)
Sn1 W1 C20 C19 -17.5(4)
P1 O1' C21 C23 126.3(4)
P1 O1' C21 C22 -114.5(4)
P1 O1" C24 C25 123.1(4)
P1 O1" C24 C26 -116.8(4)
P2 O2' C31 C33 -144.3(4)
P2 O2' C31 C32 92.9(5)
P2 O2" C34 C36 78.6(5)
P2 O2" C34 C35 -160.4(3)
